data_2212231
loop_
_publ_author_name
'Rashid Iqbal'
'Muhammad Zareef'
'Saeeda Aziz'
'Ghulam Qadeer'
'Muhammad Arfan'

_publ_section_title
;
 Ethyl 2-(benzoyloxy)benzoate
;
_journal_coeditor_code HK2185
_journal_issue 2
_journal_name_full 'Acta Crystallographica Section E'
_journal_page_first o744
_journal_page_last o745
_journal_paper_doi 10.1107/S1600536807001316
_journal_volume 63
_journal_year 2007
_chemical_formula_iupac 'C16 H14 O4'
_chemical_formula_moiety 'C16 H14 O4'
_chemical_formula_sum 'C16 H14 O4'
_chemical_formula_weight 270.27
_chemical_melting_point 382(2)
_chemical_name_systematic
;
Ethyl 2-(benzoyloxy)benzoate
;
_space_group_IT_number 14
_symmetry_cell_setting monoclinic
_symmetry_space_group_name_Hall '-P 2ybc'
_symmetry_space_group_name_H-M 'P 1 21/c 1'
_atom_sites_solution_hydrogens geom
_atom_sites_solution_primary direct
_atom_sites_solution_secondary difmap
_cell_angle_alpha 90.00
_cell_angle_beta 98.259(4)
_cell_angle_gamma 90.00
_cell_formula_units_Z 4
_cell_length_a 7.2123(12)
_cell_length_b 10.4116(17)
_cell_length_c 18.331(3)
_cell_measurement_reflns_used 876
_cell_measurement_temperature 298(2)
_cell_measurement_theta_max 24.13
_cell_measurement_theta_min 2.25
_cell_volume 1362.2(4)
_computing_cell_refinement 'SAINT (Bruker, 2002)'
_computing_data_collection 'SMART (Bruker, 2002)'
_computing_data_reduction SAINT
_computing_molecular_graphics 'SHELXTL (Bruker, 2002)'
_computing_publication_material SHELXTL
_computing_structure_refinement 'SHELXL97 (Sheldrick, 1997)'
_computing_structure_solution 'SHELXS97 (Sheldrick, 1997)'
_diffrn_ambient_temperature 298(2)
_diffrn_measured_fraction_theta_full 0.999
_diffrn_measured_fraction_theta_max 0.999
_diffrn_measurement_device_type 'Bruker SMART APEX area-detector'
_diffrn_measurement_method '\f and \w'
_diffrn_radiation_monochromator graphite
_diffrn_radiation_source 'fine-focus sealed tube'
_diffrn_radiation_type MoK\a
_diffrn_radiation_wavelength 0.71073
_diffrn_reflns_av_R_equivalents 0.0560
_diffrn_reflns_av_sigmaI/netI 0.0712
_diffrn_reflns_limit_h_max 8
_diffrn_reflns_limit_h_min -8
_diffrn_reflns_limit_k_max 12
_diffrn_reflns_limit_k_min -8
_diffrn_reflns_limit_l_max 21
_diffrn_reflns_limit_l_min -21
_diffrn_reflns_number 6982
_diffrn_reflns_theta_full 25.02
_diffrn_reflns_theta_max 25.02
_diffrn_reflns_theta_min 2.25
_diffrn_standards_number 0
_exptl_absorpt_coefficient_mu 0.095
_exptl_absorpt_correction_T_max 0.9895
_exptl_absorpt_correction_T_min 0.9719
_exptl_absorpt_correction_type multi-scan
_exptl_absorpt_process_details '(SADABS; Bruker, 2002)'
_exptl_crystal_colour colorless
_exptl_crystal_density_diffrn 1.318
_exptl_crystal_density_method 'not measured'
_exptl_crystal_description prism
_exptl_crystal_F_000 568
_exptl_crystal_size_max 0.27
_exptl_crystal_size_mid 0.18
_exptl_crystal_size_min 0.09
_refine_diff_density_max 0.340
_refine_diff_density_min -0.273
_refine_ls_extinction_method none
_refine_ls_goodness_of_fit_ref 1.323
_refine_ls_hydrogen_treatment constr
_refine_ls_matrix_type full
_refine_ls_number_parameters 182
_refine_ls_number_reflns 2400
_refine_ls_number_restraints 0
_refine_ls_restrained_S_all 1.323
_refine_ls_R_factor_all 0.1875
_refine_ls_R_factor_gt 0.1523
_refine_ls_shift/su_max 0.000
_refine_ls_shift/su_mean 0.000
_refine_ls_structure_factor_coef Fsqd
_refine_ls_weighting_details 'calc w=1/[\s^2^(Fo^2^)+(0.0495P)^2^+3.0619P] where P=(Fo^2^+2Fc^2^)/3'
_refine_ls_weighting_scheme calc
_refine_ls_wR_factor_gt 0.2533
_refine_ls_wR_factor_ref 0.2699
_reflns_number_gt 1808
_reflns_number_total 2400
_reflns_threshold_expression I>2\s(I)
_cod_data_source_file hk2185.cif
_cod_data_source_block I
_cod_original_sg_symbol_H-M 'P 21/c'
_cod_database_code 2212231
_cod_database_fobs_code 2212231

loop_
_symmetry_equiv_pos_as_xyz
'x, y, z'
'-x, y+1/2, -z+1/2'
'-x, -y, -z'
'x, -y-1/2, z-1/2'

loop_
_atom_site_type_symbol
_atom_site_label
_atom_site_fract_x
_atom_site_fract_y
_atom_site_fract_z
_atom_site_U_iso_or_equiv
_atom_site_adp_type
_atom_site_calc_flag
_atom_site_refinement_flags
_atom_site_occupancy
O O1 0.3228(7) -0.1121(5) 0.0089(3) 0.0696(14) Uani d . 1
O O2 0.3692(7) -0.3103(4) -0.0385(2) 0.0643(14) Uani d . 1
O O3 0.1366(7) 0.2630(4) 0.0297(2) 0.0615(13) Uani d . 1
O O4 0.2822(7) 0.0957(4) 0.0860(2) 0.0577(13) Uani d . 1
C C1 0.2364(8) -0.0439(6) -0.0543(3) 0.0372(14) Uani d . 1
C C2 0.1744(8) 0.0822(6) -0.0435(3) 0.0400(14) Uani d . 1
C C3 0.0872(8) 0.1505(6) -0.1044(3) 0.0487(16) Uani d . 1
H H3 0.0444 0.2333 -0.0978 0.058 Uiso calc R 1
C C4 0.0634(10) 0.0985(7) -0.1736(4) 0.064(2) Uani d . 1
H H4 0.0048 0.1449 -0.2138 0.076 Uiso calc R 1
C C5 0.1281(11) -0.0248(8) -0.1827(4) 0.067(2) Uani d . 1
H H5 0.1125 -0.0611 -0.2295 0.080 Uiso calc R 1
C C6 0.2147(10) -0.0942(7) -0.1242(3) 0.0576(19) Uani d . 1
H H6 0.2592 -0.1762 -0.1318 0.069 Uiso calc R 1
C C7 0.3770(8) -0.2396(5) 0.0132(3) 0.0398(14) Uani d . 1
C C8 0.4533(8) -0.2796(5) 0.0903(3) 0.0379(14) Uani d . 1
C C9 0.5564(9) -0.3925(6) 0.0975(4) 0.0513(17) Uani d . 1
H H9 0.5782 -0.4371 0.0556 0.062 Uiso calc R 1
C C10 0.6263(10) -0.4387(6) 0.1661(4) 0.061(2) Uani d . 1
H H10 0.6949 -0.5147 0.1703 0.073 Uiso calc R 1
C C11 0.5963(11) -0.3742(7) 0.2280(4) 0.066(2) Uani d . 1
H H11 0.6449 -0.4056 0.2743 0.079 Uiso calc R 1
C C12 0.4945(11) -0.2635(7) 0.2216(3) 0.063(2) Uani d . 1
H H12 0.4732 -0.2195 0.2638 0.076 Uiso calc R 1
C C13 0.4231(9) -0.2162(6) 0.1532(3) 0.0482(16) Uani d . 1
H H13 0.3537 -0.1406 0.1495 0.058 Uiso calc R 1
C C14 0.2046(8) 0.1448(6) 0.0310(3) 0.0421(15) Uani d . 1
C C15 0.1766(13) 0.3332(7) 0.0999(4) 0.084(3) Uani d . 1
H H15A 0.1266 0.2860 0.1383 0.101 Uiso calc R 1
H H15B 0.3110 0.3411 0.1139 0.101 Uiso calc R 1
C C16 0.0945(14) 0.4571(9) 0.0925(5) 0.108(3) Uani d . 1
H H16A 0.1352 0.5006 0.0514 0.161 Uiso calc R 1
H H16B 0.1322 0.5055 0.1367 0.161 Uiso calc R 1
H H16C -0.0395 0.4491 0.0843 0.161 Uiso calc R 1

loop_
_atom_site_aniso_label
_atom_site_aniso_U_11
_atom_site_aniso_U_22
_atom_site_aniso_U_33
_atom_site_aniso_U_12
_atom_site_aniso_U_13
_atom_site_aniso_U_23
O1 0.075(4) 0.071(3) 0.063(3) -0.002(3) 0.009(3) 0.003(3)
O2 0.096(4) 0.048(3) 0.047(3) 0.019(3) 0.004(2) -0.017(2)
O3 0.080(3) 0.047(3) 0.055(3) 0.013(2) 0.001(2) -0.004(2)
O4 0.083(4) 0.048(3) 0.039(3) 0.012(2) -0.002(2) 0.001(2)
C1 0.036(3) 0.045(4) 0.031(3) -0.001(3) 0.008(3) 0.001(3)
C2 0.030(3) 0.042(4) 0.049(4) -0.007(3) 0.008(3) -0.001(3)
C3 0.045(4) 0.048(4) 0.053(4) 0.001(3) 0.004(3) 0.007(3)
C4 0.066(5) 0.078(5) 0.044(4) 0.008(4) 0.002(4) 0.018(4)
C5 0.084(6) 0.080(6) 0.035(4) 0.011(5) 0.005(4) -0.006(4)
C6 0.069(5) 0.063(5) 0.043(4) 0.015(4) 0.014(3) -0.002(3)
C7 0.047(4) 0.024(3) 0.050(4) 0.007(3) 0.013(3) -0.004(3)
C8 0.034(3) 0.033(3) 0.048(4) -0.005(3) 0.010(3) -0.001(3)
C9 0.061(4) 0.043(4) 0.052(4) -0.003(3) 0.012(3) -0.006(3)
C10 0.073(5) 0.044(4) 0.063(5) 0.011(4) 0.002(4) 0.013(4)
C11 0.082(5) 0.065(5) 0.047(4) 0.004(4) -0.002(4) 0.016(4)
C12 0.088(5) 0.063(5) 0.038(4) 0.016(4) 0.009(4) 0.005(3)
C13 0.054(4) 0.040(4) 0.052(4) 0.013(3) 0.011(3) -0.001(3)
C14 0.040(4) 0.034(3) 0.053(4) -0.002(3) 0.013(3) -0.001(3)
C15 0.123(8) 0.057(5) 0.067(5) 0.022(5) -0.006(5) -0.017(4)
C16 0.138(9) 0.090(7) 0.093(7) -0.003(6) 0.011(6) -0.032(6)

loop_
_atom_type_symbol
_atom_type_description
_atom_type_scat_dispersion_real
_atom_type_scat_dispersion_imag
_atom_type_scat_source
C C 0.0033 0.0016 'International Tables Vol C Tables 4.2.6.8 and 6.1.1.4'
H H 0.0000 0.0000 'International Tables Vol C Tables 4.2.6.8 and 6.1.1.4'
O O 0.0106 0.0060 'International Tables Vol C Tables 4.2.6.8 and 6.1.1.4'

loop_
_geom_angle_atom_site_label_1
_geom_angle_atom_site_label_2
_geom_angle_atom_site_label_3
_geom_angle
C7 O1 C1 127.8(5)
C14 O3 C15 114.9(5)
C6 C1 C2 119.4(6)
C6 C1 O1 123.2(6)
C2 C1 O1 117.4(5)
C3 C2 C1 118.5(5)
C3 C2 C14 119.8(6)
C1 C2 C14 121.7(5)
C4 C3 C2 121.5(6)
C4 C3 H3 119.2
C2 C3 H3 119.2
C3 C4 C5 118.6(6)
C3 C4 H4 120.7
C5 C4 H4 120.7
C6 C5 C4 121.3(6)
C6 C5 H5 119.4
C4 C5 H5 119.4
C5 C6 C1 120.6(6)
C5 C6 H6 119.7
C1 C6 H6 119.7
O2 C7 O1 124.3(6)
O2 C7 C8 123.1(5)
O1 C7 C8 112.6(5)
C13 C8 C9 118.4(6)
C13 C8 C7 125.2(5)
C9 C8 C7 116.3(5)
C10 C9 C8 120.3(6)
C10 C9 H9 119.8
C8 C9 H9 119.8
C11 C10 C9 120.6(7)
C11 C10 H10 119.7
C9 C10 H10 119.7
C12 C11 C10 119.5(7)
C12 C11 H11 120.2
C10 C11 H11 120.2
C11 C12 C13 120.5(6)
C11 C12 H12 119.8
C13 C12 H12 119.8
C8 C13 C12 120.6(6)
C8 C13 H13 119.7
C12 C13 H13 119.7
O4 C14 O3 122.7(6)
O4 C14 C2 124.8(6)
O3 C14 C2 112.5(5)
C16 C15 O3 110.0(7)
C16 C15 H15A 109.7
O3 C15 H15A 109.7
C16 C15 H15B 109.7
O3 C15 H15B 109.7
H15A C15 H15B 108.2
C15 C16 H16A 109.5
C15 C16 H16B 109.5
H16A C16 H16B 109.5
C15 C16 H16C 109.5
H16A C16 H16C 109.5
H16B C16 H16C 109.5

loop_
_geom_bond_atom_site_label_1
_geom_bond_atom_site_label_2
_geom_bond_distance
O1 C7 1.383(7)
O1 C1 1.424(7)
O2 C7 1.196(6)
O3 C14 1.323(7)
O3 C15 1.471(8)
O4 C14 1.196(7)
C1 C6 1.372(8)
C1 C2 1.410(8)
C2 C3 1.395(8)
C2 C14 1.500(8)
C3 C4 1.368(9)
C3 H3 0.9300
C4 C5 1.384(10)
C4 H4 0.9300
C5 C6 1.368(9)
C5 H5 0.9300
C6 H6 0.9300
C7 C8 1.499(8)
C8 C13 1.372(8)
C8 C9 1.387(8)
C9 C10 1.373(8)
C9 H9 0.9300
C10 C11 1.363(9)
C10 H10 0.9300
C11 C12 1.362(9)
C11 H11 0.9300
C12 C13 1.377(8)
C12 H12 0.9300
C13 H13 0.9300
C15 C16 1.418(11)
C15 H15A 0.9700
C15 H15B 0.9700
C16 H16A 0.9600
C16 H16B 0.9600
C16 H16C 0.9600

loop_
_geom_torsion_atom_site_label_1
_geom_torsion_atom_site_label_2
_geom_torsion_atom_site_label_3
_geom_torsion_atom_site_label_4
_geom_torsion
C7 O1 C1 C6 -8.3(9)
C7 O1 C1 C2 173.0(5)
C6 C1 C2 C3 2.0(8)
O1 C1 C2 C3 -179.2(5)
C6 C1 C2 C14 -176.4(6)
O1 C1 C2 C14 2.4(8)
C1 C2 C3 C4 -0.8(9)
C14 C2 C3 C4 177.6(6)
C2 C3 C4 C5 -0.1(10)
C3 C4 C5 C6 -0.1(11)
C4 C5 C6 C1 1.3(11)
C2 C1 C6 C5 -2.2(10)
O1 C1 C6 C5 179.1(6)
C1 O1 C7 O2 5.2(10)
C1 O1 C7 C8 -176.6(5)
O2 C7 C8 C13 -162.4(6)
O1 C7 C8 C13 19.4(8)
O2 C7 C8 C9 15.1(9)
O1 C7 C8 C9 -163.2(5)
C13 C8 C9 C10 -0.2(9)
C7 C8 C9 C10 -177.8(6)
C8 C9 C10 C11 -0.3(11)
C9 C10 C11 C12 0.5(12)
C10 C11 C12 C13 -0.4(12)
C9 C8 C13 C12 0.4(9)
C7 C8 C13 C12 177.8(6)
C11 C12 C13 C8 -0.1(11)
C15 O3 C14 O4 4.6(9)
C15 O3 C14 C2 -174.9(6)
C3 C2 C14 O4 -177.9(6)
C1 C2 C14 O4 0.4(9)
C3 C2 C14 O3 1.6(8)
C1 C2 C14 O3 180.0(5)
C14 O3 C15 C16 -178.9(7)

loop_
_cod_related_entry_id
_cod_related_entry_database
_cod_related_entry_code
1 ChemSpider 4106162
